data_7135670
loop_
_publ_author_name
'Yu, Qi'
'Zhao, Jinghan'
'Xiao, Zuo'
'Wang, Yu'
'Jin, Ke'
'Huang, Kaige'
'Zuo, Chuantian'
'Zhu, Lingyun'
'Du, Wenna'
'Yue, Shizhong'
'Wang, Zhijie'
'Liu, Xinfeng'
'Ding, Liming'

_publ_section_title
;
 Chiral carbon nanorings with strong chiral luminescence and
 second-harmonic generation properties.
;
_journal_issue 31
_journal_name_full 'Chemical communications (Cambridge, England)'
_journal_page_first 8003
_journal_page_last 8007
_journal_paper_doi 10.1039/d6cc00720a
_journal_volume 62
_journal_year 2026
_chemical_absolute_configuration syn
_chemical_formula_moiety 'C174 H192 N6 O6'
_chemical_formula_sum 'C174 H192 N6 O6'
_chemical_formula_weight 2463.32
_space_group_crystal_system orthorhombic
_space_group_IT_number 18
_space_group_name_Hall 'P 2 2ab'
_space_group_name_H-M_alt 'P 21 21 2'
_atom_sites_solution_hydrogens mixed
_atom_sites_solution_primary dual
_audit_creation_date 2026-03-13
_audit_creation_method
;
Olex2 1.3
(compiled 2020.02.04 svn.rd84adfe8 for OlexSys, GUI svn.r6032)
;
_audit_update_record
;
2026-03-13 deposited with the CCDC.	2026-03-26 downloaded from the CCDC.
;
_cell_angle_alpha 90
_cell_angle_beta 90
_cell_angle_gamma 90
_cell_formula_units_Z 2
_cell_length_a 29.2518(13)
_cell_length_b 14.1018(6)
_cell_length_c 26.9540(12)
_cell_measurement_reflns_used 9894
_cell_measurement_temperature 170.00
_cell_measurement_theta_max 53.838
_cell_measurement_theta_min 2.990
_cell_volume 11118.6(8)
_computing_cell_refinement 'SAINT V8.40B (?, 2016)'
_computing_data_collection 'Bruker Instrument Service vV6.2.14'
_computing_data_reduction 'SAINT V8.40B (?, 2016)'
_computing_molecular_graphics 'Olex2 1.3 (Dolomanov et al., 2009)'
_computing_publication_material 'Olex2 1.3 (Dolomanov et al., 2009)'
_computing_structure_refinement 'SHELXL 2018/3 (Sheldrick, 2015)'
_computing_structure_solution 'SHELXT 2018/2 (Sheldrick, 2018)'
_diffrn_ambient_temperature 170.0
_diffrn_measured_fraction_theta_full 0.991
_diffrn_measured_fraction_theta_max 0.989
_diffrn_measurement_device_type 'Bruker D8 Venture'
_diffrn_measurement_method '\w and \f scans'
_diffrn_radiation_type GaK\a
_diffrn_radiation_wavelength 1.34139
_diffrn_reflns_av_R_equivalents 0.0512
_diffrn_reflns_av_unetI/netI 0.0507
_diffrn_reflns_Laue_measured_fraction_full 0.991
_diffrn_reflns_Laue_measured_fraction_max 0.989
_diffrn_reflns_limit_h_max 34
_diffrn_reflns_limit_h_min -35
_diffrn_reflns_limit_k_max 17
_diffrn_reflns_limit_k_min -11
_diffrn_reflns_limit_l_max 32
_diffrn_reflns_limit_l_min -32
_diffrn_reflns_number 90876
_diffrn_reflns_point_group_measured_fraction_full 0.985
_diffrn_reflns_point_group_measured_fraction_max 0.983
_diffrn_reflns_theta_full 53.594
_diffrn_reflns_theta_max 54.013
_diffrn_reflns_theta_min 3.788
_diffrn_source_current 3.57
_diffrn_source_power 0.249543
_diffrn_source_voltage 69.9
_exptl_absorpt_coefficient_mu 0.222
_exptl_absorpt_correction_T_max 0.7506
_exptl_absorpt_correction_T_min 0.6005
_exptl_absorpt_correction_type multi-scan
_exptl_absorpt_process_details
;
SADABS-2016/2 (Bruker,2016/2) was used for absorption correction.
wR2(int) was 0.1365 before and 0.0696 after correction.
The Ratio of minimum to maximum transmission is 0.8000.
The \l/2 correction factor is Not present.
;
_exptl_crystal_colour yellow
_exptl_crystal_colour_primary yellow
_exptl_crystal_density_diffrn 0.736
_exptl_crystal_description block
_exptl_crystal_F_000 2652
_exptl_crystal_size_max 0.35
_exptl_crystal_size_mid 0.3
_exptl_crystal_size_min 0.18
_refine_diff_density_max 0.484
_refine_diff_density_min -0.765
_refine_diff_density_rms 0.067
_refine_ls_abs_structure_details
;
 Flack x determined using 7422 quotients [(I+)-(I-)]/[(I+)+(I-)]
 (Parsons, Flack and Wagner, Acta Cryst. B69 (2013) 249-259).
;
_refine_ls_abs_structure_Flack 1.64(7)
_refine_ls_extinction_method none
_refine_ls_goodness_of_fit_ref 1.045
_refine_ls_hydrogen_treatment constr
_refine_ls_matrix_type full
_refine_ls_number_parameters 868
_refine_ls_number_reflns 20069
_refine_ls_number_restraints 1969
_refine_ls_restrained_S_all 1.070
_refine_ls_R_factor_all 0.0704
_refine_ls_R_factor_gt 0.0659
_refine_ls_shift/su_max 0.001
_refine_ls_shift/su_mean 0.000
_refine_ls_structure_factor_coef Fsqd
_refine_ls_weighting_details 'w=1/[\s^2^(Fo^2^)+(0.1617P)^2^] where P=(Fo^2^+2Fc^2^)/3'
_refine_ls_weighting_scheme calc
_refine_ls_wR_factor_gt 0.1896
_refine_ls_wR_factor_ref 0.1960
_reflns_Friedel_coverage 0.828
_reflns_Friedel_fraction_full 0.977
_reflns_Friedel_fraction_max 0.975
_reflns_number_gt 17953
_reflns_number_total 20069
_reflns_threshold_expression 'I > 2\s(I)'
_cod_data_source_file d6cc00720a2.cif
_cod_data_source_block 250712_20250621
_cod_depositor_comments 'Adding full bibliography for 7135669--7135670.cif.'
_cod_database_code 7135670
_shelx_shelxl_version_number 2018/3
_shelx_space_group_comment
;
The symmetry employed for this shelxl refinement is uniquely defined
by the following loop, which should always be used as a source of
symmetry information in preference to the above space-group names.
They are only intended as comments.
;
_shelx_estimated_absorpt_t_max 0.961
_shelx_estimated_absorpt_t_min 0.926
_olex2_refinement_description
;
1. Fixed Uiso
 At 1.2 times of:
  All C(H) groups, All C(H,H) groups, All C(H,H,H,H) groups
 At 1.5 times of:
  All C(H,H,H) groups
2. Restrained distances
 C58-C64
 1.53 with sigma of 0.01
 C80B-C64 = C80A-C64 = C86A-C80A
 1.53 with sigma of 0.01
 C86B-C80B
 1.53 with sigma of 0.01
 C85-C74
 1.53 with sigma of 0.01
 C85A-C74
 1.53 with sigma of 0.01
 C81-C75
 1.53 with sigma of 0.01
 C81A-C75
 1.53 with sigma of 0.01
 C78-C83 \\sim C78-C83A
 with sigma of 0.02
 C74-C85 \\sim C74-C85A
 with sigma of 0.02
 C75-C81 \\sim C75-C81A
 with sigma of 0.02
3. Rigid bond restraints
 C69, C76
 with sigma for 1-2 distances of 0.001 and sigma for 1-3 distances of 0.002
4. Uiso/Uaniso restraints and constraints
All non-hydrogen atoms have similar U: within -3A with sigma of 0.01 and sigma
for terminal atoms of 0.02 within -3A
C80A \\sim C86A: within 1.8A with sigma of 0.001 and sigma for terminal atoms
of 0.002 within 1.8A
C80B: within 2.1A with sigma of 0.005 and sigma for terminal atoms of 0.01
within 2.1A
Uanis(C80B) = Uanis(C80A)
Uanis(C80A) = Uanis(C86A)
Uanis(C86A) = Uanis(C86B)
5. Others
 Sof(H78C)=Sof(H78D)=Sof(C83A)=Sof(H83D)=Sof(H83E)=Sof(H83F)=1-FVAR(1)
 Sof(H78A)=Sof(H78B)=Sof(C83)=Sof(H83A)=Sof(H83B)=Sof(H83C)=FVAR(1)
 Sof(H75C)=Sof(H75D)=Sof(C81A)=Sof(H81D)=Sof(H81E)=Sof(H81F)=1-FVAR(2)
 Sof(H75A)=Sof(H75B)=Sof(C81)=Sof(H81A)=Sof(H81B)=Sof(H81C)=FVAR(2)
 Fixed Sof: H64C(0.5) H64D(0.5) H64A(0.5) H64B(0.5) H74B(0.5) H74A(0.5)
 H74D(0.5) H74C(0.5) C80B(0.5) H80A(0.5) H80B(0.5) C85(0.5) H85A(0.5) H85B(0.5)
 H85C(0.5) C85A(0.5) H85D(0.5) H85E(0.5) H85F(0.5) C86A(0.5) H86A(0.5)
 H86B(0.5) H86C(0.5) C80A(0.5) H80C(0.5) H80D(0.5) C86B(0.5) H86D(0.5)
 H86E(0.5) H86F(0.5)
6.a Riding coordinates:
 C80B(H80A,H80B), C80A(H80C,H80D), C86B(H86D,H86E,H86F)
6.b Secondary CH2 refined with riding coordinates:
 C17(H17A,H17B), C31(H31A,H31B), C37(H37A,H37B), C42(H42A,H42B), C47(H47A,
 H47B), C50(H50A,H50B), C51(H51A,H51B), C54(H54A,H54B), C56(H56A,H56B),
 C58(H58A,H58B), C60(H60A,H60B), C62(H62A,H62B), C63(H63A,H63B), C64(H64C,H64D),
  C64(H64A,H64B), C65(H65A,H65B), C66(H66A,H66B), C67(H67A,H67B), C68(H68A,
 H68B), C69(H69A,H69B), C70(H70A,H70B), C71(H71A,H71B), C72(H72A,H72B),
 C73(H73A,H73B), C74(H74B,H74A), C74(H74D,H74C), C75(H75A,H75B), C75(H75C,H75D),
  C76(H76A,H76B), C77(H77A,H77B), C78(H78A,H78B), C78(H78C,H78D), C82(H82A,H82B)
6.c Me refined with riding coordinates:
 C79(H79A,H79B,H79C), C84(H84A,H84B,H84C), C81(H81A,H81B,H81C), C83(H83A,H83B,
 H83C), C85(H85A,H85B,H85C), C81A(H81D,H81E,H81F), C83A(H83D,H83E,H83F),
 C85A(H85D,H85E,H85F)
6.d Aromatic/amide H refined with riding coordinates:
 C16(H16), C18(H18), C21(H21), C23(H23), C24(H24), C28(H28), C29(H29),
 C32(H32), C35(H35), C41(H41), C44(H44), C48(H48), C49(H49), C52(H52), C53(H53),
  C55(H55), C57(H57), C61(H61)
6.e Idealised Me refined as rotating group:
 C86A(H86A,H86B,H86C)
;
_smtbx_masks_special_details
;
A solvent mask was calculated and 1833 electrons were 
found in a volume of 5331\%A^3^ in 1 void per unit cell. 
This is consistent with the presence of 
16[CH2Cl2], 12[CH3CN] per Asymmetric Unit 
which account for 1872 electrons 
per unit cell.
;
_smtbx_masks_void_probe_radius 1.2
_smtbx_masks_void_truncation_radius 1.2
_olex2_submission_special_instructions 'No special instructions were received'

loop_
_space_group_symop_operation_xyz
'x, y, z'
'-x, -y, z'
'-x+1/2, y+1/2, -z'
'x+1/2, -y+1/2, -z'

loop_
_atom_site_label
_atom_site_type_symbol
_atom_site_fract_x
_atom_site_fract_y
_atom_site_fract_z
_atom_site_U_iso_or_equiv
_atom_site_adp_type
_atom_site_occupancy
_atom_site_site_symmetry_order
_atom_site_calc_flag
_atom_site_refinement_flags_posn
_atom_site_refinement_flags_adp
_atom_site_refinement_flags_occupancy
_atom_site_disorder_assembly
_atom_site_disorder_group
O1 O 0.15743(6) 0.34683(16) 0.29192(7) 0.0349(4) Uani 1 1 d . U . . .
O2 O 0.47280(8) 0.34231(15) 0.72498(9) 0.0425(5) Uani 1 1 d . U . . .
O3 O 0.36527(9) 0.45403(18) 0.01737(9) 0.0490(6) Uani 1 1 d . U . . .
N1 N 0.20100(7) 0.32987(17) 0.22325(9) 0.0306(5) Uani 1 1 d . U . . .
N2 N 0.33231(9) 0.46085(18) 0.09348(10) 0.0368(5) Uani 1 1 d . U . . .
N3 N 0.50453(8) 0.19545(17) 0.73139(8) 0.0299(5) Uani 1 1 d . U . . .
C4 C 0.27639(11) 0.4404(2) 0.51316(11) 0.0386(6) Uani 1 1 d . U . . .
C1 C 0.31940(10) 0.2809(2) 0.63917(10) 0.0346(6) Uani 1 1 d . U . . .
C2 C 0.30668(9) 0.4179(2) 0.13170(11) 0.0323(6) Uani 1 1 d . U . . .
C3 C 0.50182(9) 0.09809(19) 0.72230(9) 0.0268(5) Uani 1 1 d . U . . .
C87 C 0.46987(10) 0.2567(2) 0.71734(10) 0.0318(6) Uani 1 1 d . U . . .
C5 C 0.19362(9) 0.3614(2) 0.27073(10) 0.0307(6) Uani 1 1 d . U . . .
C6 C 0.42679(10) 0.2129(2) 0.69937(10) 0.0318(6) Uani 1 1 d . U . . .
C7 C 0.34707(10) 0.3553(2) 0.62145(11) 0.0345(6) Uani 1 1 d . U . . .
C8 C 0.26839(10) 0.4274(2) 0.21086(10) 0.0324(6) Uani 1 1 d . U . . .
C9 C 0.34779(9) 0.4114(2) 0.05340(11) 0.0352(6) Uani 1 1 d . U . . .
C10 C 0.23340(9) 0.4372(2) 0.34462(10) 0.0313(6) Uani 1 1 d . U . . .
C11 C 0.47715(10) 0.0202(2) -0.02192(10) 0.0335(6) Uani 1 1 d . U . . .
C12 C 0.41205(9) 0.2581(2) -0.00377(11) 0.0317(6) Uani 1 1 d . U . . .
C13 C 0.36648(9) 0.2456(2) 0.02387(10) 0.0311(6) Uani 1 1 d . U . . .
C14 C 0.26814(10) 0.5020(2) 0.41535(11) 0.0359(6) Uani 1 1 d . U . . .
C15 C 0.34856(10) 0.2232(2) 0.67135(10) 0.0326(6) Uani 1 1 d . U . . .
C16 C 0.24552(10) 0.3952(2) 0.48094(11) 0.0369(6) Uani 1 1 d . U . . .
H16 H 0.227783 0.343008 0.492195 0.044 Uiso 1 1 calc R U . . .
C17 C 0.51123(10) 0.2273(2) 0.82310(10) 0.0333(6) Uani 1 1 d . U . . .
H17A H 0.534565 0.239549 0.848916 0.040 Uiso 1 1 calc R U . . .
H17B H 0.489149 0.280469 0.824080 0.040 Uiso 1 1 calc R U . . .
C18 C 0.33227(10) 0.4116(2) 0.58215(11) 0.0368(6) Uani 1 1 d . U . . .
H18 H 0.351332 0.460442 0.569455 0.044 Uiso 1 1 calc R U . . .
C19 C 0.45938(9) 0.0543(2) 0.71773(9) 0.0277(5) Uani 1 1 d . U . . .
C20 C 0.39062(9) 0.0935(2) 0.00160(10) 0.0317(6) Uani 1 1 d . U . . .
C21 C 0.45718(9) -0.0449(2) 0.71805(10) 0.0303(5) Uani 1 1 d . U . . .
H21 H 0.428544 -0.076282 0.715441 0.036 Uiso 1 1 calc R U . . .
C22 C 0.24054(9) 0.3513(2) 0.19647(10) 0.0332(6) Uani 1 1 d . U . . .
C23 C 0.31424(10) 0.1154(2) 0.04666(12) 0.0406(7) Uani 1 1 d . U . . .
H23 H 0.304845 0.051379 0.042431 0.049 Uiso 1 1 calc R U . . .
C24 C 0.28945(10) 0.1763(2) 0.07561(12) 0.0395(7) Uani 1 1 d . U . . .
H24 H 0.262316 0.154723 0.091363 0.047 Uiso 1 1 calc R U . . .
C25 C 0.30396(10) 0.2710(2) 0.08221(11) 0.0348(6) Uani 1 1 d . U . . .
C26 C 0.35403(9) 0.1497(2) 0.02325(11) 0.0330(6) Uani 1 1 d . U . . .
C27 C 0.42646(10) 0.1550(2) -0.01037(10) 0.0327(6) Uani 1 1 d . U . . .
C28 C 0.33850(10) 0.1327(2) 0.69051(10) 0.0306(6) Uani 1 1 d . U . . .
H28 H 0.308051 0.109376 0.691497 0.037 Uiso 1 1 calc R U . . .
C29 C 0.39614(10) -0.0047(2) -0.00218(11) 0.0383(6) Uani 1 1 d . U . . .
H29 H 0.370910 -0.046103 0.002774 0.046 Uiso 1 1 calc R U . . .
C30 C 0.24112(9) 0.4281(2) 0.43162(11) 0.0361(6) Uani 1 1 d . U . . .
C31 C 0.53532(9) 0.2281(2) 0.77159(10) 0.0316(6) Uani 1 1 d . U . . .
H31A H 0.545853 0.293291 0.764128 0.038 Uiso 1 1 calc R U . . .
H31B H 0.562532 0.186460 0.772847 0.038 Uiso 1 1 calc R U . . .
C32 C 0.46911(10) 0.1190(2) -0.02325(11) 0.0362(6) Uani 1 1 d . U . . .
H32 H 0.492902 0.160977 -0.032949 0.043 Uiso 1 1 calc R U . . .
C33 C 0.39245(11) 0.3614(2) 0.64847(12) 0.0377(6) Uani 1 1 d . U . . .
C34 C 0.26203(10) 0.4656(2) 0.26162(10) 0.0324(6) Uani 1 1 d . U . . .
C35 C 0.37552(10) 0.0781(2) 0.70821(10) 0.0322(6) Uani 1 1 d . U . . .
H35 H 0.370275 0.015053 0.719184 0.039 Uiso 1 1 calc R U . . .
C36 C 0.26558(11) 0.5065(2) 0.36195(11) 0.0367(6) Uani 1 1 d . U . . .
C37 C 0.37680(12) 0.2505(3) -0.09251(12) 0.0425(7) Uani 1 1 d . U . . .
H37A H 0.345743 0.245188 -0.078176 0.051 Uiso 1 1 calc R U . . .
H37B H 0.388919 0.185600 -0.097165 0.051 Uiso 1 1 calc R U . . .
C38 C 0.33991(10) 0.3076(2) 0.05261(10) 0.0340(6) Uani 1 1 d . U . . .
C39 C 0.28793(10) 0.3951(2) 0.56102(11) 0.0350(6) Uani 1 1 d . U . . .
C40 C 0.28694(10) 0.3291(2) 0.12210(11) 0.0352(6) Uani 1 1 d . U . . .
C41 C 0.29936(10) 0.4631(2) 0.17719(11) 0.0361(6) Uani 1 1 d . U . . .
H41 H 0.315938 0.519051 0.184985 0.043 Uiso 1 1 calc R U . . .
C42 C 0.51464(9) 0.0463(2) 0.84368(10) 0.0325(6) Uani 1 1 d . U . . .
H42A H 0.531403 0.050904 0.875491 0.039 Uiso 1 1 calc R U . . .
H42B H 0.537502 0.042611 0.816668 0.039 Uiso 1 1 calc R U . . .
C43 C 0.41946(10) 0.11515(19) 0.70982(9) 0.0280(5) Uani 1 1 d . U . . .
C44 C 0.29957(11) 0.5221(2) 0.49647(11) 0.0380(6) Uani 1 1 d . U . . .
H44 H 0.318027 0.556525 0.519212 0.046 Uiso 1 1 calc R U . . .
C45 C 0.23069(9) 0.4207(2) 0.29371(10) 0.0307(5) Uani 1 1 d . U . . .
C46 C 0.39163(10) 0.2656(2) 0.67682(10) 0.0325(6) Uani 1 1 d . U . . .
C47 C 0.40730(10) 0.3039(2) -0.05667(12) 0.0392(6) Uani 1 1 d . U . . .
H47A H 0.395139 0.369009 -0.052773 0.047 Uiso 1 1 calc R U . . .
H47B H 0.438153 0.309203 -0.071509 0.047 Uiso 1 1 calc R U . . .
C48 C 0.25255(9) 0.2975(2) 0.15446(11) 0.0326(6) Uani 1 1 d . U . . .
H48 H 0.237281 0.239325 0.147956 0.039 Uiso 1 1 calc R U . . .
C49 C 0.27587(10) 0.2662(2) 0.62114(11) 0.0364(6) Uani 1 1 d . U . . .
H49 H 0.256979 0.217572 0.634350 0.044 Uiso 1 1 calc R U . . .
C50 C 0.20836(11) 0.2833(2) 0.38845(11) 0.0410(7) Uani 1 1 d . U . . .
H50A H 0.183486 0.264848 0.365502 0.049 Uiso 1 1 calc R U . . .
H50B H 0.200124 0.259530 0.421831 0.049 Uiso 1 1 calc R U . . .
C51 C 0.48578(10) 0.1359(2) 0.83670(11) 0.0365(6) Uani 1 1 d . U . . .
H51A H 0.468711 0.147440 0.867833 0.044 Uiso 1 1 calc R U . . .
H51B H 0.462960 0.123116 0.810407 0.044 Uiso 1 1 calc R U . . .
C52 C 0.29104(11) 0.5369(2) 0.27976(11) 0.0392(6) Uani 1 1 d . U . . .
H52 H 0.310356 0.570126 0.257373 0.047 Uiso 1 1 calc R U . . .
C53 C 0.29627(10) 0.5536(3) 0.44825(12) 0.0401(7) Uani 1 1 d . U . . .
H53 H 0.312410 0.608266 0.437456 0.048 Uiso 1 1 calc R U . . .
C54 C 0.33349(12) 0.5659(2) 0.09021(14) 0.0471(8) Uani 1 1 d . U . . .
H54A H 0.361696 0.584941 0.072517 0.057 Uiso 1 1 calc R U . . .
H54B H 0.335278 0.592096 0.124241 0.057 Uiso 1 1 calc R U . . .
C55 C 0.26008(11) 0.3255(3) 0.58240(11) 0.0420(7) Uani 1 1 d . U . . .
H55 H 0.229704 0.317944 0.570590 0.050 Uiso 1 1 calc R U . . .
C56 C 0.16080(10) 0.2923(3) 0.19616(11) 0.0374(6) Uani 1 1 d . U . . .
H56A H 0.139714 0.262494 0.220280 0.045 Uiso 1 1 calc R U . . .
H56B H 0.171171 0.242385 0.172932 0.045 Uiso 1 1 calc R U . . .
C57 C 0.29199(11) 0.5595(2) 0.32914(12) 0.0400(7) Uani 1 1 d . U . . .
H57 H 0.310331 0.610421 0.340811 0.048 Uiso 1 1 calc R U . . .
C58 C 0.44833(11) 0.3130(3) 0.02655(14) 0.0475(8) Uani 1 1 d D U . . .
H58A H 0.477736 0.310121 0.008434 0.057 Uiso 1 1 calc R U . . .
H58B H 0.439020 0.380462 0.028093 0.057 Uiso 1 1 calc R U . . .
C59 C 0.21040(10) 0.3895(2) 0.39049(11) 0.0375(6) Uani 1 1 d . U . . .
C60 C 0.37381(15) 0.3003(3) -0.14329(14) 0.0567(9) Uani 1 1 d . U . . .
H60A H 0.359289 0.363212 -0.138969 0.068 Uiso 1 1 calc R U . . .
H60B H 0.405079 0.310609 -0.156264 0.068 Uiso 1 1 calc R U . . .
C61 C 0.43847(9) -0.0403(2) -0.01312(11) 0.0349(6) Uani 1 1 d . U . . .
H61 H 0.442404 -0.107075 -0.014957 0.042 Uiso 1 1 calc R U . . .
C62 C 0.43313(12) 0.3666(3) 0.61242(15) 0.0540(9) Uani 1 1 d . U . . .
H62A H 0.430950 0.426862 0.593766 0.065 Uiso 1 1 calc R U . . .
H62B H 0.461595 0.369049 0.632243 0.065 Uiso 1 1 calc R U . . .
C63 C 0.39069(15) 0.4512(2) 0.68279(14) 0.0544(9) Uani 1 1 d . U . . .
H63A H 0.420657 0.457403 0.699552 0.065 Uiso 1 1 calc R U . . .
H63B H 0.386731 0.507753 0.661450 0.065 Uiso 1 1 calc R U . . .
C64 C 0.45621(17) 0.2781(4) 0.07907(16) 0.0721(12) Uani 1 1 d D U . . .
H64C H 0.427925 0.287098 0.098668 0.087 Uiso 0.5 1 calc R U P A 2
H64D H 0.463121 0.209374 0.078287 0.087 Uiso 0.5 1 calc R U P A 2
H64A H 0.426233 0.270189 0.095599 0.087 Uiso 0.5 1 calc R U P B 1
H64B H 0.470995 0.214989 0.077628 0.087 Uiso 0.5 1 calc R U P B 1
C65 C 0.13459(14) 0.4104(3) 0.44362(14) 0.0595(10) Uani 1 1 d . U . . .
H65A H 0.130947 0.340579 0.444502 0.071 Uiso 1 1 calc R U . . .
H65B H 0.152268 0.429359 0.473321 0.071 Uiso 1 1 calc R U . . .
C66 C 0.13449(12) 0.3684(3) 0.16673(13) 0.0494(8) Uani 1 1 d . U . . .
H66A H 0.128882 0.423050 0.188959 0.059 Uiso 1 1 calc R U . . .
H66B H 0.104323 0.341939 0.157451 0.059 Uiso 1 1 calc R U . . .
C67 C 0.15820(13) 0.4058(3) 0.11862(14) 0.0573(9) Uani 1 1 d . U . . .
H67A H 0.180178 0.357409 0.106771 0.069 Uiso 1 1 calc R U . . .
H67B H 0.134764 0.414334 0.092506 0.069 Uiso 1 1 calc R U . . .
C68 C 0.43757(14) 0.2852(4) 0.57478(17) 0.0695(12) Uani 1 1 d . U . . .
H68A H 0.444924 0.225892 0.592777 0.083 Uiso 1 1 calc R U . . .
H68B H 0.407805 0.275995 0.557963 0.083 Uiso 1 1 calc R U . . .
C69 C 0.29319(16) 0.6098(3) 0.06431(19) 0.0664(11) Uani 1 1 d . U . . .
H69A H 0.288640 0.577059 0.032191 0.080 Uiso 1 1 calc R U . . .
H69B H 0.300344 0.676993 0.057059 0.080 Uiso 1 1 calc R U . . .
C70 C 0.25268(18) 0.2334(3) 0.37174(16) 0.0638(10) Uani 1 1 d . U . . .
H70A H 0.278453 0.254905 0.392738 0.077 Uiso 1 1 calc R U . . .
H70B H 0.259565 0.250943 0.336969 0.077 Uiso 1 1 calc R U . . .
C71 C 0.18282(13) 0.4969(3) 0.12590(17) 0.0604(10) Uani 1 1 d . U . . .
H71A H 0.199079 0.494536 0.158086 0.073 Uiso 1 1 calc R U . . .
H71B H 0.160042 0.548714 0.127846 0.073 Uiso 1 1 calc R U . . .
C72 C 0.16151(11) 0.4378(3) 0.39698(11) 0.0471(8) Uani 1 1 d . U . . .
H72A H 0.165741 0.507497 0.397087 0.057 Uiso 1 1 calc R U . . .
H72B H 0.142722 0.421799 0.367611 0.057 Uiso 1 1 calc R U . . .
C73 C 0.3549(2) 0.4527(3) 0.72086(19) 0.0778(13) Uani 1 1 d . U . . .
H73A H 0.326172 0.431545 0.704931 0.093 Uiso 1 1 calc R U . . .
H73B H 0.362982 0.404305 0.745974 0.093 Uiso 1 1 calc R U . . .
C74 C 0.08780(17) 0.4562(6) 0.4457(2) 0.0989(18) Uani 1 1 d D U . . .
H74B H 0.070064 0.410845 0.466076 0.119 Uiso 0.5 1 calc R U P C 1
H74A H 0.093044 0.511442 0.467665 0.119 Uiso 0.5 1 calc R U P C 1
H74D H 0.069580 0.436723 0.416490 0.119 Uiso 0.5 1 calc R U P D 2
H74C H 0.091025 0.526094 0.445028 0.119 Uiso 0.5 1 calc R U P D 2
C75 C 0.2478(2) 0.1247(3) 0.3758(2) 0.0868(15) Uani 1 1 d D U . . .
H75A H 0.246198 0.107503 0.411369 0.104 Uiso 0.751(14) 1 calc R U P E 1
H75B H 0.218478 0.105889 0.360357 0.104 Uiso 0.751(14) 1 calc R U P E 1
H75C H 0.276556 0.095301 0.387642 0.104 Uiso 0.249(14) 1 calc R U P E 2
H75D H 0.222661 0.107165 0.398593 0.104 Uiso 0.249(14) 1 calc R U P E 2
C76 C 0.24710(17) 0.6055(3) 0.0946(2) 0.0730(12) Uani 1 1 d . U . . .
H76A H 0.254661 0.607471 0.130358 0.088 Uiso 1 1 calc R U . . .
H76B H 0.229226 0.663284 0.086910 0.088 Uiso 1 1 calc R U . . .
C77 C 0.21710(15) 0.5207(3) 0.08545(17) 0.0667(11) Uani 1 1 d . U . . .
H77A H 0.237024 0.464817 0.080344 0.080 Uiso 1 1 calc R U . . .
H77B H 0.200085 0.531348 0.054189 0.080 Uiso 1 1 calc R U . . .
C78 C 0.4738(2) 0.3029(6) 0.5363(2) 0.1000(18) Uani 1 1 d D U . . .
H78A H 0.504245 0.306896 0.552137 0.120 Uiso 0.911(14) 1 calc R U P F 1
H78B H 0.467710 0.363268 0.518761 0.120 Uiso 0.911(14) 1 calc R U P F 1
H78C H 0.465662 0.361420 0.518036 0.120 Uiso 0.089(14) 1 calc R U P F 2
H78D H 0.473114 0.249890 0.512227 0.120 Uiso 0.089(14) 1 calc R U P F 2
C79 C 0.3471(3) 0.2444(5) -0.17998(17) 0.099(2) Uani 1 1 d . U . . .
H79A H 0.346099 0.278617 -0.211610 0.149 Uiso 1 1 calc R U . . .
H79B H 0.361705 0.182566 -0.184908 0.149 Uiso 1 1 calc R U . . .
H79C H 0.315920 0.235162 -0.167615 0.149 Uiso 1 1 calc R U . . .
C80B C 0.4950(6) 0.3297(15) 0.1040(6) 0.1184(12) Uani 0.5 1 d D U P G 2
H80A H 0.525029 0.307139 0.091942 0.142 Uiso 0.5 1 d R U P G 2
H80B H 0.492790 0.399439 0.100382 0.142 Uiso 0.5 1 d R U P G 2
C82 C 0.3449(3) 0.5406(4) 0.7474(3) 0.1003(18) Uani 1 1 d . U . . .
H82A H 0.341031 0.591501 0.722421 0.120 Uiso 1 1 calc R U . . .
H82B H 0.372111 0.557025 0.767494 0.120 Uiso 1 1 calc R U . . .
C84 C 0.3042(3) 0.5421(6) 0.7808(4) 0.140(3) Uani 1 1 d . U . . .
H84A H 0.301416 0.604808 0.796145 0.210 Uiso 1 1 calc R U . . .
H84B H 0.276584 0.528539 0.761409 0.210 Uiso 1 1 calc R U . . .
H84C H 0.307799 0.493912 0.806678 0.210 Uiso 1 1 calc R U . . .
C81 C 0.2863(4) 0.0669(7) 0.3516(5) 0.124(4) Uani 0.751(14) 1 d D U P E 1
H81A H 0.280292 -0.000930 0.356105 0.186 Uiso 0.751(14) 1 calc R U P E 1
H81B H 0.287769 0.081546 0.316138 0.186 Uiso 0.751(14) 1 calc R U P E 1
H81C H 0.315556 0.083164 0.367275 0.186 Uiso 0.751(14) 1 calc R U P E 1
C83 C 0.4721(4) 0.2132(11) 0.4969(4) 0.159(4) Uani 0.911(14) 1 d D U P F 1
H83A H 0.495395 0.222365 0.471196 0.238 Uiso 0.911(14) 1 calc R U P F 1
H83B H 0.478222 0.153898 0.514723 0.238 Uiso 0.911(14) 1 calc R U P F 1
H83C H 0.441845 0.210026 0.481492 0.238 Uiso 0.911(14) 1 calc R U P F 1
C85 C 0.0532(5) 0.4922(15) 0.4107(5) 0.124(4) Uani 0.5 1 d D U P H 1
H85A H 0.026988 0.516952 0.429212 0.186 Uiso 0.5 1 calc R U P H 1
H85B H 0.066564 0.543096 0.390568 0.186 Uiso 0.5 1 calc R U P H 1
H85C H 0.043146 0.440581 0.388948 0.186 Uiso 0.5 1 calc R U P H 1
C81A C 0.2371(12) 0.0944(19) 0.3226(6) 0.111(7) Uani 0.249(14) 1 d D U P E 2
H81D H 0.233332 0.025437 0.321249 0.166 Uiso 0.249(14) 1 calc R U P E 2
H81E H 0.208785 0.125159 0.311581 0.166 Uiso 0.249(14) 1 calc R U P E 2
H81F H 0.262269 0.113386 0.300713 0.166 Uiso 0.249(14) 1 calc R U P E 2
C83A C 0.5267(13) 0.314(7) 0.557(3) 0.111(9) Uani 0.089(14) 1 d D U P F 2
H83D H 0.547406 0.325406 0.529216 0.166 Uiso 0.089(14) 1 calc R U P F 2
H83E H 0.528244 0.367755 0.580224 0.166 Uiso 0.089(14) 1 calc R U P F 2
H83F H 0.535719 0.255887 0.574398 0.166 Uiso 0.089(14) 1 calc R U P F 2
C85A C 0.0636(5) 0.4261(14) 0.4929(5) 0.135(5) Uani 0.5 1 d D U P H 2
H85D H 0.033328 0.455822 0.494266 0.202 Uiso 0.5 1 calc R U P H 2
H85E H 0.060212 0.357003 0.493267 0.202 Uiso 0.5 1 calc R U P H 2
H85F H 0.081604 0.446157 0.521736 0.202 Uiso 0.5 1 calc R U P H 2
C86A C 0.5364(4) 0.3203(12) 0.1206(6) 0.1184(12) Uani 0.5 1 d D U P G 1
H86A H 0.554539 0.333153 0.090804 0.178 Uiso 0.5 1 calc R U P G 1
H86B H 0.539258 0.253220 0.129550 0.178 Uiso 0.5 1 calc R U P G 1
H86C H 0.547444 0.359735 0.148009 0.178 Uiso 0.5 1 calc R U P G 1
C80A C 0.4856(5) 0.3437(13) 0.1102(7) 0.1184(12) Uani 0.5 1 d D U P G 1
H80C H 0.471244 0.350363 0.143264 0.142 Uiso 0.5 1 d R U P G 1
H80D H 0.484884 0.407203 0.094604 0.142 Uiso 0.5 1 d R U P G 1
C86B C 0.4857(5) 0.2945(13) 0.1559(5) 0.1184(12) Uani 0.5 1 d D U P G 2
H86D H 0.488723 0.347398 0.179250 0.178 Uiso 0.5 1 d R U P G 2
H86E H 0.506753 0.243578 0.165370 0.178 Uiso 0.5 1 d R U P G 2
H86F H 0.454253 0.270698 0.156560 0.178 Uiso 0.5 1 d R U P G 2

loop_
_atom_site_aniso_label
_atom_site_aniso_U_11
_atom_site_aniso_U_22
_atom_site_aniso_U_33
_atom_site_aniso_U_23
_atom_site_aniso_U_13
_atom_site_aniso_U_12
O1 0.0288(9) 0.0447(12) 0.0314(9) -0.0005(9) 0.0040(8) 0.0025(8)
O2 0.0512(12) 0.0223(10) 0.0541(12) -0.0003(9) -0.0184(10) -0.0030(9)
O3 0.0646(14) 0.0389(12) 0.0436(12) 0.0142(10) 0.0230(11) 0.0107(11)
N1 0.0264(10) 0.0335(12) 0.0319(11) -0.0005(9) 0.0054(9) -0.0002(9)
N2 0.0449(13) 0.0267(12) 0.0388(12) 0.0045(10) 0.0112(11) -0.0003(10)
N3 0.0359(11) 0.0219(11) 0.0319(11) -0.0018(9) -0.0063(9) -0.0044(9)
C4 0.0429(14) 0.0408(16) 0.0321(13) 0.0061(12) -0.0090(12) 0.0001(13)
C1 0.0367(13) 0.0379(15) 0.0293(12) 0.0046(12) -0.0097(11) 0.0004(12)
C2 0.0340(12) 0.0287(13) 0.0343(13) -0.0024(11) 0.0103(11) -0.0009(11)
C3 0.0330(12) 0.0232(12) 0.0243(11) 0.0019(9) 0.0001(10) -0.0036(10)
C87 0.0402(13) 0.0234(13) 0.0317(12) 0.0007(10) -0.0070(11) -0.0067(11)
C5 0.0340(13) 0.0305(14) 0.0277(12) 0.0029(11) 0.0023(10) 0.0023(11)
C6 0.0413(14) 0.0283(14) 0.0258(11) 0.0009(10) -0.0090(11) -0.0049(12)
C7 0.0382(13) 0.0333(14) 0.0321(13) 0.0046(11) -0.0119(11) -0.0078(12)
C8 0.0361(12) 0.0309(14) 0.0303(12) -0.0015(11) 0.0018(11) 0.0037(11)
C9 0.0325(12) 0.0330(15) 0.0401(14) -0.0008(12) 0.0140(11) 0.0048(11)
C10 0.0267(11) 0.0382(15) 0.0291(12) 0.0044(11) -0.0013(10) 0.0007(11)
C11 0.0360(14) 0.0349(15) 0.0296(12) 0.0012(11) -0.0017(11) -0.0027(12)
C12 0.0281(12) 0.0279(13) 0.0390(13) -0.0001(11) 0.0088(11) 0.0003(11)
C13 0.0308(12) 0.0307(14) 0.0317(12) -0.0026(11) 0.0091(10) 0.0039(11)
C14 0.0377(13) 0.0356(15) 0.0346(13) -0.0003(12) -0.0097(11) 0.0051(12)
C15 0.0409(14) 0.0284(14) 0.0285(12) 0.0062(11) -0.0100(11) -0.0054(12)
C16 0.0363(13) 0.0422(16) 0.0321(13) 0.0092(12) -0.0036(11) -0.0010(13)
C17 0.0348(13) 0.0310(15) 0.0340(13) -0.0037(11) -0.0052(11) -0.0045(11)
C18 0.0367(13) 0.0378(15) 0.0358(13) 0.0008(12) -0.0118(11) 0.0008(12)
C19 0.0336(12) 0.0260(13) 0.0235(11) 0.0003(10) -0.0032(10) -0.0011(11)
C20 0.0281(11) 0.0308(14) 0.0362(13) -0.0024(11) 0.0081(10) 0.0026(11)
C21 0.0356(13) 0.0269(13) 0.0285(12) 0.0060(11) 0.0027(10) -0.0045(11)
C22 0.0325(13) 0.0344(14) 0.0329(13) 0.0041(11) 0.0080(11) 0.0036(11)
C23 0.0305(13) 0.0387(16) 0.0526(16) -0.0082(14) 0.0158(13) -0.0085(12)
C24 0.0355(13) 0.0329(15) 0.0499(16) -0.0039(13) 0.0167(12) -0.0031(12)
C25 0.0329(12) 0.0322(14) 0.0392(14) -0.0024(12) 0.0114(11) 0.0030(11)
C26 0.0269(12) 0.0345(15) 0.0375(13) -0.0041(12) 0.0097(11) 0.0000(11)
C27 0.0335(12) 0.0328(14) 0.0319(12) -0.0005(11) 0.0090(11) -0.0010(11)
C28 0.0346(13) 0.0271(14) 0.0302(12) 0.0041(10) -0.0085(11) -0.0031(11)
C29 0.0368(14) 0.0355(15) 0.0427(15) -0.0119(13) 0.0005(12) -0.0003(12)
C30 0.0339(13) 0.0443(16) 0.0302(13) 0.0088(12) -0.0016(11) 0.0055(12)
C31 0.0322(12) 0.0317(14) 0.0308(12) 0.0004(11) -0.0071(11) -0.0007(11)
C32 0.0287(12) 0.0429(16) 0.0370(13) -0.0031(12) 0.0041(11) 0.0056(12)
C33 0.0434(15) 0.0290(14) 0.0407(14) 0.0029(12) -0.0169(12) -0.0021(12)
C34 0.0351(13) 0.0325(14) 0.0296(12) 0.0030(11) -0.0003(11) 0.0040(11)
C35 0.0364(13) 0.0291(14) 0.0312(12) 0.0031(11) -0.0056(11) -0.0022(11)
C36 0.0421(14) 0.0312(14) 0.0367(14) 0.0015(12) -0.0021(12) 0.0024(12)
C37 0.0452(15) 0.0476(18) 0.0346(14) 0.0001(13) 0.0045(12) -0.0039(14)
C38 0.0353(13) 0.0335(14) 0.0331(13) -0.0004(11) 0.0103(11) 0.0001(12)
C39 0.0372(13) 0.0327(14) 0.0350(13) 0.0078(12) -0.0126(11) 0.0014(12)
C40 0.0352(13) 0.0333(14) 0.0373(13) 0.0049(12) 0.0083(11) 0.0012(11)
C41 0.0393(13) 0.0346(15) 0.0342(13) -0.0014(12) 0.0028(12) -0.0025(12)
C42 0.0351(13) 0.0316(15) 0.0309(13) 0.0004(11) -0.0047(11) -0.0009(12)
C43 0.0414(13) 0.0200(12) 0.0225(11) 0.0017(9) -0.0090(10) -0.0014(11)
C44 0.0458(15) 0.0391(16) 0.0292(13) 0.0011(11) -0.0094(12) 0.0001(13)
C45 0.0286(11) 0.0314(14) 0.0321(12) 0.0026(11) 0.0012(10) 0.0060(11)
C46 0.0385(13) 0.0285(13) 0.0305(12) 0.0007(11) -0.0110(11) -0.0013(11)
C47 0.0371(13) 0.0359(15) 0.0447(15) 0.0078(13) 0.0123(12) -0.0028(12)
C48 0.0272(11) 0.0331(13) 0.0375(13) -0.0010(12) 0.0106(11) 0.0012(11)
C49 0.0380(14) 0.0388(15) 0.0324(13) 0.0085(12) -0.0064(11) -0.0013(12)
C50 0.0499(16) 0.0402(17) 0.0331(13) 0.0061(13) -0.0029(13) -0.0068(14)
C51 0.0399(15) 0.0348(16) 0.0349(14) -0.0044(12) -0.0013(11) 0.0020(12)
C52 0.0449(14) 0.0361(15) 0.0367(14) -0.0001(12) 0.0043(12) -0.0051(13)
C53 0.0382(14) 0.0441(17) 0.0381(14) 0.0055(13) -0.0096(12) -0.0065(13)
C54 0.0568(18) 0.0268(15) 0.0577(18) -0.0018(14) 0.0209(15) -0.0075(14)
C55 0.0397(14) 0.0530(19) 0.0334(14) 0.0079(13) -0.0044(12) 0.0022(14)
C56 0.0342(13) 0.0477(17) 0.0304(13) -0.0044(12) 0.0003(11) -0.0028(13)
C57 0.0426(15) 0.0384(16) 0.0390(14) 0.0092(13) -0.0020(12) -0.0011(13)
C58 0.0411(15) 0.0398(17) 0.0618(19) -0.0145(15) -0.0029(14) -0.0011(14)
C59 0.0334(13) 0.0457(17) 0.0335(13) 0.0102(12) 0.0003(11) -0.0010(12)
C60 0.066(2) 0.060(2) 0.0443(17) 0.0099(17) 0.0098(16) 0.0030(19)
C61 0.0318(13) 0.0298(14) 0.0431(15) -0.0106(12) 0.0019(11) -0.0043(12)
C62 0.0436(16) 0.058(2) 0.0608(19) 0.0275(17) -0.0124(15) -0.0118(15)
C63 0.087(2) 0.0213(14) 0.0554(19) 0.0022(14) -0.0267(18) -0.0017(16)
C64 0.074(2) 0.081(3) 0.061(2) -0.021(2) -0.013(2) -0.002(2)
C65 0.062(2) 0.074(3) 0.0432(17) 0.0035(18) 0.0197(16) 0.0133(19)
C66 0.0418(16) 0.065(2) 0.0418(16) 0.0070(16) -0.0033(13) -0.0003(16)
C67 0.0475(17) 0.078(3) 0.0467(18) 0.0141(18) 0.0038(15) 0.0089(18)
C68 0.0502(19) 0.099(3) 0.059(2) 0.015(2) 0.0077(17) 0.013(2)
C69 0.079(2) 0.0348(18) 0.085(3) 0.0162(19) 0.020(2) 0.0058(18)
C70 0.095(3) 0.0392(19) 0.058(2) 0.0139(17) 0.015(2) 0.015(2)
C71 0.0529(19) 0.056(2) 0.072(2) 0.021(2) 0.0052(18) 0.0146(17)
C72 0.0361(14) 0.076(2) 0.0292(13) 0.0049(15) -0.0015(12) 0.0041(15)
C73 0.121(4) 0.038(2) 0.074(3) -0.007(2) 0.003(3) -0.006(2)
C74 0.061(2) 0.156(5) 0.080(3) 0.015(3) 0.002(2) 0.032(3)
C75 0.136(4) 0.035(2) 0.089(3) 0.014(2) 0.016(3) 0.024(3)
C76 0.070(2) 0.055(2) 0.094(3) 0.016(2) 0.012(2) 0.017(2)
C77 0.062(2) 0.067(3) 0.070(2) 0.035(2) 0.0111(19) 0.0135(19)
C78 0.080(3) 0.155(5) 0.065(3) 0.031(3) 0.014(2) -0.007(3)
C79 0.163(6) 0.094(4) 0.042(2) 0.026(2) -0.018(3) -0.028(4)
C80B 0.116(2) 0.123(2) 0.116(2) -0.011(2) -0.028(2) -0.021(2)
C82 0.155(5) 0.047(3) 0.099(4) -0.014(3) 0.003(4) -0.002(3)
C84 0.181(7) 0.098(5) 0.140(6) -0.069(5) 0.030(6) -0.007(5)
C81 0.150(8) 0.082(5) 0.139(8) 0.003(5) 0.046(6) 0.029(5)
C83 0.156(7) 0.207(10) 0.114(6) -0.002(7) 0.056(6) -0.008(8)
C85 0.127(9) 0.160(11) 0.085(7) -0.001(8) -0.008(7) -0.009(9)
C81A 0.136(13) 0.065(11) 0.132(13) 0.003(11) -0.003(13) 0.010(11)
C83A 0.095(15) 0.155(16) 0.082(15) 0.020(15) 0.018(15) 0.007(16)
C85A 0.117(8) 0.175(12) 0.112(9) -0.018(9) 0.007(7) 0.068(9)
C86A 0.116(2) 0.123(2) 0.116(2) -0.011(2) -0.028(2) -0.021(2)
C80A 0.116(2) 0.123(2) 0.116(2) -0.011(2) -0.028(2) -0.021(2)
C86B 0.116(2) 0.123(2) 0.116(2) -0.011(2) -0.028(2) -0.021(2)

loop_
_atom_type_symbol
_atom_type_description
_atom_type_scat_dispersion_real
_atom_type_scat_dispersion_imag
_atom_type_scat_source
C C 0.0137 0.0067 'International Tables Vol C Tables 4.2.6.8 and 6.1.1.4'
H H 0.0000 0.0000 'International Tables Vol C Tables 4.2.6.8 and 6.1.1.4'
N N 0.0241 0.0134 'International Tables Vol C Tables 4.2.6.8 and 6.1.1.4'
O O 0.0389 0.0241 'International Tables Vol C Tables 4.2.6.8 and 6.1.1.4'

loop_
_geom_angle_atom_site_label_1
_geom_angle_atom_site_label_2
_geom_angle_atom_site_label_3
_geom_angle
_geom_angle_site_symmetry_1
_geom_angle_site_symmetry_3
_geom_angle_publ_flag
C5 N1 C22 122.8(2) . . ?
C5 N1 C56 116.8(2) . . ?
C22 N1 C56 118.7(2) . . ?
C2 N2 C54 118.9(2) . . ?
C9 N2 C2 122.4(3) . . ?
C9 N2 C54 117.1(3) . . ?
C3 N3 C31 117.9(2) . . ?
C87 N3 C3 121.6(2) . . ?
C87 N3 C31 116.8(2) . . ?
C16 C4 C39 119.3(3) . . ?
C16 C4 C44 118.8(3) . . ?
C44 C4 C39 121.4(3) . . ?
C7 C1 C15 106.3(2) . . ?
C49 C1 C7 121.5(3) . . ?
C49 C1 C15 131.6(3) . . ?
C40 C2 N2 117.8(3) . . ?
C41 C2 N2 121.8(3) . . ?
C41 C2 C40 120.3(3) . . ?
N3 C3 C21 119.1(2) . 2_655 ?
C19 C3 N3 120.1(2) . . ?
C19 C3 C21 120.8(2) . 2_655 ?
O2 C87 N3 121.1(2) . . ?
O2 C87 C6 121.5(3) . . ?
N3 C87 C6 116.9(2) . . ?
O1 C5 N1 121.2(3) . . ?
O1 C5 C45 121.8(2) . . ?
N1 C5 C45 116.8(2) . . ?
C43 C6 C87 117.8(2) . . ?
C46 C6 C87 122.9(3) . . ?
C46 C6 C43 119.1(3) . . ?
C1 C7 C33 112.5(2) . . ?
C18 C7 C1 120.3(3) . . ?
C18 C7 C33 127.2(3) . . ?
C22 C8 C34 117.4(3) . . ?
C41 C8 C22 118.7(3) . . ?
C41 C8 C34 123.9(3) . . ?
O3 C9 N2 120.3(3) . . ?
O3 C9 C38 121.8(3) . . ?
N2 C9 C38 117.7(2) . . ?
C36 C10 C59 108.6(2) . . ?
C45 C10 C36 118.1(3) . . ?
C45 C10 C59 133.1(3) . . ?
C32 C11 C11 122.6(3) . 2_655 ?
C32 C11 C61 117.3(3) . . ?
C61 C11 C11 119.5(3) . 2_655 ?
C13 C12 C47 114.2(2) . . ?
C13 C12 C58 113.3(3) . . ?
C27 C12 C13 100.8(2) . . ?
C27 C12 C47 108.1(2) . . ?
C27 C12 C58 110.5(2) . . ?
C58 C12 C47 109.5(3) . . ?
C26 C13 C12 109.3(2) . . ?
C26 C13 C38 117.7(2) . . ?
C38 C13 C12 132.6(3) . . ?
C30 C14 C36 108.7(3) . . ?
C30 C14 C53 121.6(3) . . ?
C53 C14 C36 129.4(3) . . ?
C28 C15 C1 126.8(3) . . ?
C46 C15 C1 110.4(2) . . ?
C46 C15 C28 122.4(3) . . ?
C4 C16 H16 120.3 . . ?
C4 C16 C30 119.4(3) . . ?
C30 C16 H16 120.3 . . ?
H17A C17 H17B 107.4 . . ?
C31 C17 H17A 108.3 . . ?
C31 C17 H17B 108.3 . . ?
C51 C17 H17A 108.3 . . ?
C51 C17 H17B 108.3 . . ?
C51 C17 C31 116.1(2) . . ?
C7 C18 H18 120.3 . . ?
C7 C18 C39 119.3(3) . . ?
C39 C18 H18 120.3 . . ?
C3 C19 C21 118.9(3) . . ?
C3 C19 C43 117.6(2) . . ?
C21 C19 C43 123.3(2) . . ?
C27 C20 C26 107.9(3) . . ?
C29 C20 C26 130.9(3) . . ?
C29 C20 C27 120.7(3) . . ?
C3 C21 H21 120.3 2_655 . ?
C19 C21 C3 119.3(2) . 2_655 ?
C19 C21 H21 120.3 . . ?
N1 C22 C8 120.3(3) . . ?
N1 C22 C48 120.4(3) . . ?
C8 C22 C48 119.4(2) . . ?
C24 C23 H23 120.7 . . ?
C24 C23 C26 118.5(3) . . ?
C26 C23 H23 120.8 . . ?
C23 C24 H24 119.8 . . ?
C23 C24 C25 120.4(3) . . ?
C25 C24 H24 119.8 . . ?
C24 C25 C38 119.8(3) . . ?
C24 C25 C40 121.9(3) . . ?
C38 C25 C40 118.0(3) . . ?
C13 C26 C20 109.9(2) . . ?
C13 C26 C23 122.7(3) . . ?
C23 C26 C20 126.9(3) . . ?
C20 C27 C12 110.9(2) . . ?
C32 C27 C12 128.7(3) . . ?
C32 C27 C20 120.3(3) . . ?
C15 C28 H28 121.4 . . ?
C15 C28 C35 117.3(3) . . ?
C35 C28 H28 121.4 . . ?
C20 C29 H29 120.5 . . ?
C61 C29 C20 118.9(3) . . ?
C61 C29 H29 120.5 . . ?
C14 C30 C16 119.7(3) . . ?
C14 C30 C59 112.1(2) . . ?
C16 C30 C59 128.2(3) . . ?
N3 C31 C17 112.0(2) . . ?
N3 C31 H31A 109.2 . . ?
N3 C31 H31B 109.2 . . ?
C17 C31 H31A 109.2 . . ?
C17 C31 H31B 109.2 . . ?
H31A C31 H31B 107.9 . . ?
C11 C32 H32 119.9 . . ?
C27 C32 C11 120.2(3) . . ?
C27 C32 H32 119.9 . . ?
C7 C33 C46 100.0(2) . . ?
C7 C33 C62 112.1(3) . . ?
C7 C33 C63 107.5(3) . . ?
C46 C33 C63 114.3(3) . . ?
C62 C33 C46 111.3(3) . . ?
C62 C33 C63 111.1(3) . . ?
C45 C34 C8 118.9(3) . . ?
C52 C34 C8 120.4(3) . . ?
C52 C34 C45 120.1(3) . . ?
C28 C35 H35 119.5 . . ?
C43 C35 C28 121.1(3) . . ?
C43 C35 H35 119.5 . . ?
C10 C36 C14 109.2(3) . . ?
C57 C36 C10 121.5(3) . . ?
C57 C36 C14 128.9(3) . . ?
H37A C37 H37B 107.9 . . ?
C47 C37 H37A 109.2 . . ?
C47 C37 H37B 109.2 . . ?
C47 C37 C60 111.9(3) . . ?
C60 C37 H37A 109.2 . . ?
C60 C37 H37B 109.2 . . ?
C13 C38 C9 122.5(2) . . ?
C13 C38 C25 119.7(3) . . ?
C25 C38 C9 117.8(2) . . ?
C18 C39 C4 118.8(3) . . ?
C55 C39 C4 122.0(3) . . ?
C55 C39 C18 118.4(3) . . ?
C2 C40 C25 120.2(3) . . ?
C2 C40 C48 117.7(3) . . ?
C48 C40 C25 122.0(3) . . ?
C2 C41 H41 119.6 . . ?
C8 C41 C2 120.8(3) . . ?
C8 C41 H41 119.6 . . ?
C42 C42 H42A 109.0 2_655 . ?
C42 C42 H42B 109.0 2_655 . ?
H42A C42 H42B 107.8 . . ?
C51 C42 C42 112.8(3) . 2_655 ?
C51 C42 H42A 109.0 . . ?
C51 C42 H42B 109.0 . . ?
C6 C43 C19 118.4(2) . . ?
C35 C43 C6 119.8(3) . . ?
C35 C43 C19 121.5(2) . . ?
C4 C44 H44 119.0 . . ?
C53 C44 C4 122.0(3) . . ?
C53 C44 H44 119.0 . . ?
C10 C45 C5 122.7(2) . . ?
C10 C45 C34 119.4(3) . . ?
C34 C45 C5 117.8(2) . . ?
C6 C46 C33 131.4(3) . . ?
C15 C46 C6 118.5(3) . . ?
C15 C46 C33 109.5(2) . . ?
C12 C47 H47A 108.5 . . ?
C12 C47 H47B 108.5 . . ?
C37 C47 C12 115.2(3) . . ?
C37 C47 H47A 108.5 . . ?
C37 C47 H47B 108.5 . . ?
H47A C47 H47B 107.5 . . ?
C22 C48 H48 119.8 . . ?
C40 C48 C22 120.4(3) . . ?
C40 C48 H48 119.8 . . ?
C1 C49 H49 120.9 . . ?
C1 C49 C55 118.2(3) . . ?
C55 C49 H49 120.9 . . ?
H50A C50 H50B 107.4 . . ?
C59 C50 H50A 108.4 . . ?
C59 C50 H50B 108.4 . . ?
C59 C50 C70 115.6(3) . . ?
C70 C50 H50A 108.4 . . ?
C70 C50 H50B 108.4 . . ?
C17 C51 H51A 108.0 . . ?
C17 C51 H51B 108.0 . . ?
C42 C51 C17 117.1(2) . . ?
C42 C51 H51A 108.0 . . ?
C42 C51 H51B 108.0 . . ?
H51A C51 H51B 107.3 . . ?
C34 C52 H52 119.4 . . ?
C57 C52 C34 121.2(3) . . ?
C57 C52 H52 119.4 . . ?
C14 C53 H53 121.0 . . ?
C44 C53 C14 117.9(3) . . ?
C44 C53 H53 121.0 . . ?
N2 C54 H54A 108.6 . . ?
N2 C54 H54B 108.6 . . ?
N2 C54 C69 114.8(3) . . ?
H54A C54 H54B 107.5 . . ?
C69 C54 H54A 108.6 . . ?
C69 C54 H54B 108.6 . . ?
C39 C55 C49 121.9(3) . . ?
C39 C55 H55 119.1 . . ?
C49 C55 H55 119.1 . . ?
N1 C56 H56A 108.8 . . ?
N1 C56 H56B 108.8 . . ?
N1 C56 C66 113.7(3) . . ?
H56A C56 H56B 107.7 . . ?
C66 C56 H56A 108.8 . . ?
C66 C56 H56B 108.8 . . ?
C36 C57 H57 120.6 . . ?
C52 C57 C36 118.8(3) . . ?
C52 C57 H57 120.6 . . ?
C12 C58 H58A 108.3 . . ?
C12 C58 H58B 108.3 . . ?
H58A C58 H58B 107.4 . . ?
C64 C58 C12 115.8(3) . . ?
C64 C58 H58A 108.3 . . ?
C64 C58 H58B 108.3 . . ?
C10 C59 C72 106.8(2) . . ?
C30 C59 C10 99.7(2) . . ?
C30 C59 C72 107.2(3) . . ?
C50 C59 C10 114.8(3) . . ?
C50 C59 C30 113.9(3) . . ?
C50 C59 C72 113.3(3) . . ?
C37 C60 H60A 109.2 . . ?
C37 C60 H60B 109.2 . . ?
H60A C60 H60B 107.9 . . ?
C79 C60 C37 112.3(3) . . ?
C79 C60 H60A 109.2 . . ?
C79 C60 H60B 109.2 . . ?
C11 C61 H61 119.0 . . ?
C29 C61 C11 122.1(3) . . ?
C29 C61 H61 119.0 . . ?
C33 C62 H62A 108.1 . . ?
C33 C62 H62B 108.1 . . ?
H62A C62 H62B 107.3 . . ?
C68 C62 C33 116.6(3) . . ?
C68 C62 H62A 108.1 . . ?
C68 C62 H62B 108.1 . . ?
C33 C63 H63A 108.1 . . ?
C33 C63 H63B 108.1 . . ?
H63A C63 H63B 107.3 . . ?
C73 C63 C33 116.6(3) . . ?
C73 C63 H63A 108.1 . . ?
C73 C63 H63B 108.1 . . ?
C58 C64 H64C 109.2 . . ?
C58 C64 H64D 109.2 . . ?
C58 C64 H64A 108.8 . . ?
C58 C64 H64B 108.8 . . ?
H64C C64 H64D 107.9 . . ?
H64A C64 H64B 107.7 . . ?
C80B C64 C58 111.9(8) . . ?
C80B C64 H64C 109.2 . . ?
C80B C64 H64D 109.2 . . ?
C80A C64 C58 113.9(9) . . ?
C80A C64 H64A 108.8 . . ?
C80A C64 H64B 108.8 . . ?
H65A C65 H65B 107.8 . . ?
C72 C65 H65A 109.0 . . ?
C72 C65 H65B 109.0 . . ?
C74 C65 H65A 109.0 . . ?
C74 C65 H65B 109.0 . . ?
C74 C65 C72 112.7(4) . . ?
C56 C66 H66A 108.3 . . ?
C56 C66 H66B 108.3 . . ?
C56 C66 C67 116.1(3) . . ?
H66A C66 H66B 107.4 . . ?
C67 C66 H66A 108.3 . . ?
C67 C66 H66B 108.3 . . ?
C66 C67 H67A 108.9 . . ?
C66 C67 H67B 108.9 . . ?
H67A C67 H67B 107.7 . . ?
C71 C67 C66 113.4(4) . . ?
C71 C67 H67A 108.9 . . ?
C71 C67 H67B 108.9 . . ?
C62 C68 H68A 109.0 . . ?
C62 C68 H68B 109.0 . . ?
H68A C68 H68B 107.8 . . ?
C78 C68 C62 113.0(5) . . ?
C78 C68 H68A 109.0 . . ?
C78 C68 H68B 109.0 . . ?
C54 C69 H69A 108.6 . . ?
C54 C69 H69B 108.6 . . ?
C54 C69 C76 114.5(4) . . ?
H69A C69 H69B 107.6 . . ?
C76 C69 H69A 108.6 . . ?
C76 C69 H69B 108.6 . . ?
C50 C70 H70A 109.5 . . ?
C50 C70 H70B 109.5 . . ?
C50 C70 C75 110.8(4) . . ?
H70A C70 H70B 108.1 . . ?
C75 C70 H70A 109.5 . . ?
C75 C70 H70B 109.5 . . ?
C67 C71 H71A 108.6 . . ?
C67 C71 H71B 108.6 . . ?
C67 C71 C77 114.6(4) . . ?
H71A C71 H71B 107.6 . . ?
C77 C71 H71A 108.6 . . ?
C77 C71 H71B 108.6 . . ?
C59 C72 H72A 108.2 . . ?
C59 C72 H72B 108.2 . . ?
C65 C72 C59 116.3(3) . . ?
C65 C72 H72A 108.2 . . ?
C65 C72 H72B 108.2 . . ?
H72A C72 H72B 107.4 . . ?
C63 C73 H73A 107.4 . . ?
C63 C73 H73B 107.4 . . ?
H73A C73 H73B 106.9 . . ?
C82 C73 C63 119.8(5) . . ?
C82 C73 H73A 107.4 . . ?
C82 C73 H73B 107.4 . . ?
C65 C74 H74B 102.6 . . ?
C65 C74 H74A 102.6 . . ?
C65 C74 H74D 109.8 . . ?
C65 C74 H74C 109.8 . . ?
C65 C74 C85A 109.5(7) . . ?
H74B C74 H74A 105.0 . . ?
H74D C74 H74C 108.2 . . ?
C85 C74 C65 138.0(8) . . ?
C85 C74 H74B 102.6 . . ?
C85 C74 H74A 102.6 . . ?
C85A C74 H74D 109.8 . . ?
C85A C74 H74C 109.8 . . ?
C70 C75 H75A 108.4 . . ?
C70 C75 H75B 108.4 . . ?
C70 C75 H75C 111.1 . . ?
C70 C75 H75D 111.1 . . ?
H75A C75 H75B 107.5 . . ?
H75C C75 H75D 109.1 . . ?
C81 C75 C70 115.4(6) . . ?
C81 C75 H75A 108.4 . . ?
C81 C75 H75B 108.4 . . ?
C81A C75 C70 103.3(11) . . ?
C81A C75 H75C 111.1 . . ?
C81A C75 H75D 111.1 . . ?
C69 C76 H76A 108.2 . . ?
C69 C76 H76B 108.2 . . ?
H76A C76 H76B 107.3 . . ?
C77 C76 C69 116.4(4) . . ?
C77 C76 H76A 108.2 . . ?
C77 C76 H76B 108.2 . . ?
C71 C77 H77A 108.2 . . ?
C71 C77 H77B 108.2 . . ?
C76 C77 C71 116.3(5) . . ?
C76 C77 H77A 108.2 . . ?
C76 C77 H77B 108.2 . . ?
H77A C77 H77B 107.4 . . ?
C68 C78 H78A 110.3 . . ?
C68 C78 H78B 110.3 . . ?
C68 C78 H78C 108.3 . . ?
C68 C78 H78D 108.3 . . ?
C68 C78 C83 107.2(6) . . ?
C68 C78 C83A 116(2) . . ?
H78A C78 H78B 108.5 . . ?
H78C C78 H78D 107.4 . . ?
C83 C78 H78A 110.3 . . ?
C83 C78 H78B 110.3 . . ?
C83A C78 H78C 108.3 . . ?
C83A C78 H78D 108.3 . . ?
C60 C79 H79A 109.5 . . ?
C60 C79 H79B 109.5 . . ?
C60 C79 H79C 109.5 . . ?
H79A C79 H79B 109.5 . . ?
H79A C79 H79C 109.5 . . ?
H79B C79 H79C 109.5 . . ?
C64 C80B H80A 111.5 . . ?
C64 C80B H80B 112.8 . . ?
C64 C80B C86B 96.9(10) . . ?
H80A C80B H80B 110.2 . . ?
C86B C80B H80A 110.9 . . ?
C86B C80B H80B 113.9 . . ?
C73 C82 H82A 107.9 . . ?
C73 C82 H82B 107.9 . . ?
C73 C82 C84 117.8(6) . . ?
H82A C82 H82B 107.2 . . ?
C84 C82 H82A 107.9 . . ?
C84 C82 H82B 107.9 . . ?
C82 C84 H84A 109.5 . . ?
C82 C84 H84B 109.5 . . ?
C82 C84 H84C 109.5 . . ?
H84A C84 H84B 109.5 . . ?
H84A C84 H84C 109.5 . . ?
H84B C84 H84C 109.5 . . ?
C75 C81 H81A 109.5 . . ?
C75 C81 H81B 109.5 . . ?
C75 C81 H81C 109.5 . . ?
H81A C81 H81B 109.5 . . ?
H81A C81 H81C 109.5 . . ?
H81B C81 H81C 109.5 . . ?
C78 C83 H83A 109.5 . . ?
C78 C83 H83B 109.5 . . ?
C78 C83 H83C 109.5 . . ?
H83A C83 H83B 109.5 . . ?
H83A C83 H83C 109.5 . . ?
H83B C83 H83C 109.5 . . ?
C74 C85 H85A 109.5 . . ?
C74 C85 H85B 109.5 . . ?
C74 C85 H85C 109.5 . . ?
H85A C85 H85B 109.5 . . ?
H85A C85 H85C 109.5 . . ?
H85B C85 H85C 109.5 . . ?
C75 C81A H81D 109.5 . . ?
C75 C81A H81E 109.5 . . ?
C75 C81A H81F 109.5 . . ?
H81D C81A H81E 109.5 . . ?
H81D C81A H81F 109.5 . . ?
H81E C81A H81F 109.5 . . ?
C78 C83A H83D 109.5 . . ?
C78 C83A H83E 109.5 . . ?
C78 C83A H83F 109.5 . . ?
H83D C83A H83E 109.5 . . ?
H83D C83A H83F 109.5 . . ?
H83E C83A H83F 109.5 . . ?
C74 C85A H85D 109.5 . . ?
C74 C85A H85E 109.5 . . ?
C74 C85A H85F 109.5 . . ?
H85D C85A H85E 109.5 . . ?
H85D C85A H85F 109.5 . . ?
H85E C85A H85F 109.5 . . ?
H86A C86A H86B 109.5 . . ?
H86A C86A H86C 109.5 . . ?
H86B C86A H86C 109.5 . . ?
C80A C86A H86A 109.5 . . ?
C80A C86A H86B 109.5 . . ?
C80A C86A H86C 109.5 . . ?
C64 C80A C86A 121.0(12) . . ?
C64 C80A H80C 108.4 . . ?
C64 C80A H80D 107.7 . . ?
C86A C80A H80C 105.4 . . ?
C86A C80A H80D 106.9 . . ?
H80C C80A H80D 106.7 . . ?
C80B C86B H86D 109.3 . . ?
C80B C86B H86E 111.8 . . ?
C80B C86B H86F 107.4 . . ?
H86D C86B H86E 109.5 . . ?
H86D C86B H86F 109.5 . . ?
H86E C86B H86F 109.4 . . ?

loop_
_geom_bond_atom_site_label_1
_geom_bond_atom_site_label_2
_geom_bond_distance
_geom_bond_site_symmetry_2
_geom_bond_publ_flag
O1 C5 1.220(3) . ?
O2 C87 1.228(4) . ?
O3 C9 1.252(4) . ?
N1 C5 1.372(4) . ?
N1 C22 1.397(4) . ?
N1 C56 1.482(4) . ?
N2 C2 1.410(4) . ?
N2 C9 1.363(4) . ?
N2 C54 1.485(4) . ?
N3 C3 1.397(4) . ?
N3 C87 1.384(4) . ?
N3 C31 1.482(3) . ?
C4 C16 1.405(4) . ?
C4 C39 1.478(4) . ?
C4 C44 1.411(5) . ?
C1 C7 1.409(4) . ?
C1 C15 1.463(4) . ?
C1 C49 1.378(4) . ?
C2 C40 1.403(4) . ?
C2 C41 1.398(4) . ?
C3 C19 1.392(4) . ?
C3 C21 1.419(4) 2_655 ?
C87 C6 1.484(4) . ?
C5 C45 1.502(4) . ?
C6 C43 1.424(4) . ?
C6 C46 1.407(4) . ?
C7 C18 1.393(4) . ?
C7 C33 1.517(4) . ?
C8 C22 1.401(4) . ?
C8 C34 1.482(4) . ?
C8 C41 1.377(4) . ?
C9 C38 1.482(4) . ?
C10 C36 1.435(4) . ?
C10 C45 1.394(4) . ?
C10 C59 1.560(4) . ?
C11 C11 1.452(6) 2_655 ?
C11 C32 1.415(4) . ?
C11 C61 1.437(4) . ?
C12 C13 1.537(4) . ?
C12 C27 1.524(4) . ?
C12 C47 1.572(4) . ?
C12 C58 1.548(4) . ?
C13 C26 1.401(4) . ?
C13 C38 1.403(4) . ?
C14 C30 1.379(5) . ?
C14 C36 1.443(4) . ?
C14 C53 1.412(4) . ?
C15 C28 1.407(4) . ?
C15 C46 1.402(4) . ?
C16 H16 0.9500 . ?
C16 C30 1.414(4) . ?
C17 H17A 0.9900 . ?
C17 H17B 0.9900 . ?
C17 C31 1.557(4) . ?
C17 C51 1.533(4) . ?
C18 H18 0.9500 . ?
C18 C39 1.436(4) . ?
C19 C21 1.400(4) . ?
C19 C43 1.465(4) . ?
C20 C26 1.454(4) . ?
C20 C27 1.399(4) . ?
C20 C29 1.398(4) . ?
C21 H21 0.9500 . ?
C22 C48 1.408(4) . ?
C23 H23 0.9500 . ?
C23 C24 1.368(4) . ?
C23 C26 1.410(4) . ?
C24 H24 0.9500 . ?
C24 C25 1.412(4) . ?
C25 C38 1.417(4) . ?
C25 C40 1.441(4) . ?
C27 C32 1.391(4) . ?
C28 H28 0.9500 . ?
C28 C35 1.412(4) . ?
C29 H29 0.9500 . ?
C29 C61 1.368(4) . ?
C30 C59 1.528(4) . ?
C31 H31A 0.9900 . ?
C31 H31B 0.9900 . ?
C32 H32 0.9500 . ?
C33 C46 1.553(4) . ?
C33 C62 1.538(5) . ?
C33 C63 1.568(5) . ?
C34 C45 1.411(4) . ?
C34 C52 1.404(4) . ?
C35 H35 0.9500 . ?
C35 C43 1.388(4) . ?
C36 C57 1.392(5) . ?
C37 H37A 0.9900 . ?
C37 H37B 0.9900 . ?
C37 C47 1.515(5) . ?
C37 C60 1.541(5) . ?
C39 C55 1.399(5) . ?
C40 C48 1.404(4) . ?
C41 H41 0.9500 . ?
C42 C42 1.562(6) 2_655 ?
C42 H42A 0.9900 . ?
C42 H42B 0.9900 . ?
C42 C51 1.531(4) . ?
C44 H44 0.9500 . ?
C44 C53 1.377(4) . ?
C47 H47A 0.9900 . ?
C47 H47B 0.9900 . ?
C48 H48 0.9500 . ?
C49 H49 0.9500 . ?
C49 C55 1.416(4) . ?
C50 H50A 0.9900 . ?
C50 H50B 0.9900 . ?
C50 C59 1.499(5) . ?
C50 C70 1.543(6) . ?
C51 H51A 0.9900 . ?
C51 H51B 0.9900 . ?
C52 H52 0.9500 . ?
C52 C57 1.369(5) . ?
C53 H53 0.9500 . ?
C54 H54A 0.9900 . ?
C54 H54B 0.9900 . ?
C54 C69 1.503(6) . ?
C55 H55 0.9500 . ?
C56 H56A 0.9900 . ?
C56 H56B 0.9900 . ?
C56 C66 1.540(5) . ?
C57 H57 0.9500 . ?
C58 H58A 0.9900 . ?
C58 H58B 0.9900 . ?
C58 C64 1.517(6) . ?
C59 C72 1.594(4) . ?
C60 H60A 0.9900 . ?
C60 H60B 0.9900 . ?
C60 C79 1.487(7) . ?
C61 H61 0.9500 . ?
C62 H62A 0.9900 . ?
C62 H62B 0.9900 . ?
C62 C68 1.538(7) . ?
C63 H63A 0.9900 . ?
C63 H63B 0.9900 . ?
C63 C73 1.466(7) . ?
C64 H64C 0.9900 . ?
C64 H64D 0.9900 . ?
C64 H64A 0.9900 . ?
C64 H64B 0.9900 . ?
C64 C80B 1.506(11) . ?
C64 C80A 1.517(11) . ?
C65 H65A 0.9900 . ?
C65 H65B 0.9900 . ?
C65 C72 1.533(5) . ?
C65 C74 1.515(6) . ?
C66 H66A 0.9900 . ?
C66 H66B 0.9900 . ?
C66 C67 1.562(5) . ?
C67 H67A 0.9900 . ?
C67 H67B 0.9900 . ?
C67 C71 1.486(7) . ?
C68 H68A 0.9900 . ?
C68 H68B 0.9900 . ?
C68 C78 1.503(6) . ?
C69 H69A 0.9900 . ?
C69 H69B 0.9900 . ?
C69 C76 1.577(6) . ?
C70 H70A 0.9900 . ?
C70 H70B 0.9900 . ?
C70 C75 1.544(6) . ?
C71 H71A 0.9900 . ?
C71 H71B 0.9900 . ?
C71 C77 1.519(6) . ?
C72 H72A 0.9900 . ?
C72 H72B 0.9900 . ?
C73 H73A 0.9900 . ?
C73 H73B 0.9900 . ?
C73 C82 1.460(7) . ?
C74 H74B 0.9900 . ?
C74 H74A 0.9900 . ?
C74 H74D 0.9900 . ?
C74 H74C 0.9900 . ?
C74 C85 1.474(10) . ?
C74 C85A 1.517(11) . ?
C75 H75A 0.9900 . ?
C75 H75B 0.9900 . ?
C75 H75C 0.9900 . ?
C75 H75D 0.9900 . ?
C75 C81 1.536(8) . ?
C75 C81A 1.530(12) . ?
C76 H76A 0.9900 . ?
C76 H76B 0.9900 . ?
C76 C77 1.503(8) . ?
C77 H77A 0.9900 . ?
C77 H77B 0.9900 . ?
C78 H78A 0.9900 . ?
C78 H78B 0.9900 . ?
C78 H78C 0.9900 . ?
C78 H78D 0.9900 . ?
C78 C83 1.652(15) . ?
C78 C83A 1.65(3) . ?
C79 H79A 0.9800 . ?
C79 H79B 0.9800 . ?
C79 H79C 0.9800 . ?
C80B H80A 0.9899 . ?
C80B H80B 0.9899 . ?
C80B C86B 1.509(13) . ?
C82 H82A 0.9900 . ?
C82 H82B 0.9900 . ?
C82 C84 1.495(11) . ?
C84 H84A 0.9800 . ?
C84 H84B 0.9800 . ?
C84 H84C 0.9800 . ?
C81 H81A 0.9800 . ?
C81 H81B 0.9800 . ?
C81 H81C 0.9800 . ?
C83 H83A 0.9800 . ?
C83 H83B 0.9800 . ?
C83 H83C 0.9800 . ?
C85 H85A 0.9800 . ?
C85 H85B 0.9800 . ?
C85 H85C 0.9800 . ?
C81A H81D 0.9800 . ?
C81A H81E 0.9800 . ?
C81A H81F 0.9800 . ?
C83A H83D 0.9800 . ?
C83A H83E 0.9800 . ?
C83A H83F 0.9800 . ?
C85A H85D 0.9800 . ?
C85A H85E 0.9800 . ?
C85A H85F 0.9800 . ?
C86A H86A 0.9800 . ?
C86A H86B 0.9800 . ?
C86A H86C 0.9800 . ?
C86A C80A 1.546(12) . ?
C80A H80C 0.9897 . ?
C80A H80D 0.9903 . ?
C86B H86D 0.9798 . ?
C86B H86E 0.9800 . ?
C86B H86F 0.9802 . ?

loop_
_geom_torsion_atom_site_label_1
_geom_torsion_atom_site_label_2
_geom_torsion_atom_site_label_3
_geom_torsion_atom_site_label_4
_geom_torsion
_geom_torsion_site_symmetry_1
_geom_torsion_site_symmetry_2
_geom_torsion_site_symmetry_3
_geom_torsion_site_symmetry_4
_geom_torsion_publ_flag
O1 C5 C45 C10 21.1(4) . . . . ?
O1 C5 C45 C34 -154.9(3) . . . . ?
O2 C87 C6 C43 -155.5(3) . . . . ?
O2 C87 C6 C46 18.5(4) . . . . ?
O3 C9 C38 C13 27.1(5) . . . . ?
O3 C9 C38 C25 -152.9(3) . . . . ?
N1 C5 C45 C10 -163.4(3) . . . . ?
N1 C5 C45 C34 20.7(4) . . . . ?
N1 C22 C48 C40 167.8(3) . . . . ?
N1 C56 C66 C67 73.0(4) . . . . ?
N2 C2 C40 C25 19.7(4) . . . . ?
N2 C2 C40 C48 -164.3(3) . . . . ?
N2 C2 C41 C8 169.4(3) . . . . ?
N2 C9 C38 C13 -157.6(3) . . . . ?
N2 C9 C38 C25 22.5(4) . . . . ?
N2 C54 C69 C76 71.4(5) . . . . ?
N3 C3 C19 C21 -168.0(2) . . . . ?
N3 C3 C19 C43 15.5(4) . . . . ?
N3 C87 C6 C43 16.1(4) . . . . ?
N3 C87 C6 C46 -169.9(3) . . . . ?
C4 C16 C30 C14 2.1(5) . . . . ?
C4 C16 C30 C59 179.3(3) . . . . ?
C4 C39 C55 C49 164.4(3) . . . . ?
C4 C44 C53 C14 0.9(5) . . . . ?
C1 C7 C18 C39 2.1(5) . . . . ?
C1 C7 C33 C46 11.9(3) . . . . ?
C1 C7 C33 C62 130.0(3) . . . . ?
C1 C7 C33 C63 -107.7(3) . . . . ?
C1 C15 C28 C35 161.8(3) . . . . ?
C1 C15 C46 C6 -169.3(3) . . . . ?
C1 C15 C46 C33 2.4(3) . . . . ?
C1 C49 C55 C39 2.6(5) . . . . ?
C2 N2 C9 O3 170.8(3) . . . . ?
C2 N2 C9 C38 -4.6(4) . . . . ?
C2 N2 C54 C69 -82.5(4) . . . . ?
C2 C40 C48 C22 -3.5(4) . . . . ?
C3 N3 C87 O2 -179.2(3) . . . . ?
C3 N3 C87 C6 9.2(4) . . . . ?
C3 N3 C31 C17 -86.4(3) . . . . ?
C3 C19 C21 C3 -0.9(3) . . . 2_655 ?
C3 C19 C43 C6 9.9(4) . . . . ?
C3 C19 C43 C35 -175.6(2) . . . . ?
C87 N3 C3 C19 -25.8(4) . . . . ?
C87 N3 C3 C21 154.5(2) . . . 2_655 ?
C87 N3 C31 C17 72.3(3) . . . . ?
C87 C6 C43 C19 -25.4(4) . . . . ?
C87 C6 C43 C35 159.9(3) . . . . ?
C87 C6 C46 C15 -165.7(3) . . . . ?
C87 C6 C46 C33 24.7(5) . . . . ?
C5 N1 C22 C8 -18.5(4) . . . . ?
C5 N1 C22 C48 162.2(3) . . . . ?
C5 N1 C56 C66 89.7(3) . . . . ?
C7 C1 C15 C28 -168.1(3) . . . . ?
C7 C1 C15 C46 5.2(3) . . . . ?
C7 C1 C49 C55 2.8(5) . . . . ?
C7 C18 C39 C4 -167.1(3) . . . . ?
C7 C18 C39 C55 3.1(5) . . . . ?
C7 C33 C46 C6 162.0(3) . . . . ?
C7 C33 C46 C15 -8.3(3) . . . . ?
C7 C33 C62 C68 -56.8(4) . . . . ?
C7 C33 C63 C73 60.3(4) . . . . ?
C8 C22 C48 C40 -11.5(4) . . . . ?
C8 C34 C45 C5 -22.0(4) . . . . ?
C8 C34 C45 C10 161.9(3) . . . . ?
C8 C34 C52 C57 -166.5(3) . . . . ?
C9 N2 C2 C40 -16.4(4) . . . . ?
C9 N2 C2 C41 166.1(3) . . . . ?
C9 N2 C54 C69 83.7(4) . . . . ?
C10 C36 C57 C52 -7.9(5) . . . . ?
C10 C59 C72 C65 -173.2(3) . . . . ?
C11 C11 C32 C27 -163.3(2) 2_655 . . . ?
C11 C11 C61 C29 165.8(2) 2_655 . . . ?
C12 C13 C26 C20 6.2(3) . . . . ?
C12 C13 C26 C23 178.5(3) . . . . ?
C12 C13 C38 C9 13.2(5) . . . . ?
C12 C13 C38 C25 -166.9(3) . . . . ?
C12 C27 C32 C11 172.6(3) . . . . ?
C12 C58 C64 C80B 174.7(9) . . . . ?
C12 C58 C64 C80A -169.9(7) . . . . ?
C13 C12 C27 C20 11.2(3) . . . . ?
C13 C12 C27 C32 -164.8(3) . . . . ?
C13 C12 C47 C37 -58.3(4) . . . . ?
C13 C12 C58 C64 50.2(4) . . . . ?
C14 C30 C59 C10 13.6(3) . . . . ?
C14 C30 C59 C50 136.4(3) . . . . ?
C14 C30 C59 C72 -97.5(3) . . . . ?
C14 C36 C57 C52 165.0(3) . . . . ?
C15 C1 C7 C18 166.9(3) . . . . ?
C15 C1 C7 C33 -11.1(4) . . . . ?
C15 C1 C49 C55 -167.0(3) . . . . ?
C15 C28 C35 C43 4.5(4) . . . . ?
C16 C4 C39 C18 150.2(3) . . . . ?
C16 C4 C39 C55 -19.6(5) . . . . ?
C16 C4 C44 C53 -6.4(5) . . . . ?
C16 C30 C59 C10 -163.8(3) . . . . ?
C16 C30 C59 C50 -41.1(4) . . . . ?
C16 C30 C59 C72 85.1(4) . . . . ?
C18 C7 C33 C46 -166.0(3) . . . . ?
C18 C7 C33 C62 -47.9(4) . . . . ?
C18 C7 C33 C63 74.5(4) . . . . ?
C18 C39 C55 C49 -5.5(5) . . . . ?
C20 C27 C32 C11 -3.1(4) . . . . ?
C20 C29 C61 C11 -1.4(5) . . . . ?
C21 C3 C19 C21 11.7(3) 2_655 . . . ?
C21 C3 C19 C43 -164.7(2) 2_655 . . . ?
C21 C19 C43 C6 -166.4(2) . . . . ?
C21 C19 C43 C35 8.2(4) . . . . ?
C22 N1 C5 O1 175.0(3) . . . . ?
C22 N1 C5 C45 -0.5(4) . . . . ?
C22 N1 C56 C66 -75.9(3) . . . . ?
C22 C8 C34 C45 3.8(4) . . . . ?
C22 C8 C34 C52 175.2(3) . . . . ?
C22 C8 C41 C2 -7.2(4) . . . . ?
C23 C24 C25 C38 10.3(5) . . . . ?
C23 C24 C25 C40 -162.5(3) . . . . ?
C24 C23 C26 C13 -7.2(5) . . . . ?
C24 C23 C26 C20 163.7(3) . . . . ?
C24 C25 C38 C9 167.9(3) . . . . ?
C24 C25 C38 C13 -12.0(4) . . . . ?
C24 C25 C40 C2 171.1(3) . . . . ?
C24 C25 C40 C48 -4.8(5) . . . . ?
C25 C40 C48 C22 172.4(3) . . . . ?
C26 C13 C38 C9 -175.7(3) . . . . ?
C26 C13 C38 C25 4.2(4) . . . . ?
C26 C20 C27 C12 -8.3(3) . . . . ?
C26 C20 C27 C32 168.2(3) . . . . ?
C26 C20 C29 C61 -164.0(3) . . . . ?
C26 C23 C24 C25 -0.8(5) . . . . ?
C27 C12 C13 C26 -10.3(3) . . . . ?
C27 C12 C13 C38 161.4(3) . . . . ?
C27 C12 C47 C37 53.0(3) . . . . ?
C27 C12 C58 C64 -62.1(4) . . . . ?
C27 C20 C26 C13 1.2(3) . . . . ?
C27 C20 C26 C23 -170.7(3) . . . . ?
C27 C20 C29 C61 6.3(5) . . . . ?
C28 C15 C46 C6 4.4(4) . . . . ?
C28 C15 C46 C33 176.1(3) . . . . ?
C28 C35 C43 C6 7.8(4) . . . . ?
C28 C35 C43 C19 -166.6(3) . . . . ?
C29 C20 C26 C13 172.4(3) . . . . ?
C29 C20 C26 C23 0.5(5) . . . . ?
C29 C20 C27 C12 179.5(3) . . . . ?
C29 C20 C27 C32 -4.1(4) . . . . ?
C30 C14 C36 C10 4.1(4) . . . . ?
C30 C14 C36 C57 -169.4(3) . . . . ?
C30 C14 C53 C44 6.4(5) . . . . ?
C30 C59 C72 C65 -67.1(4) . . . . ?
C31 N3 C3 C19 131.8(3) . . . . ?
C31 N3 C3 C21 -47.9(3) . . . 2_655 ?
C31 N3 C87 O2 23.0(4) . . . . ?
C31 N3 C87 C6 -148.6(2) . . . . ?
C31 C17 C51 C42 65.3(3) . . . . ?
C32 C11 C61 C29 -5.5(4) . . . . ?
C33 C7 C18 C39 179.8(3) . . . . ?
C33 C62 C68 C78 171.4(4) . . . . ?
C33 C63 C73 C82 -167.5(5) . . . . ?
C34 C8 C22 N1 16.6(4) . . . . ?
C34 C8 C22 C48 -164.1(3) . . . . ?
C34 C8 C41 C2 173.8(3) . . . . ?
C34 C52 C57 C36 3.9(5) . . . . ?
C36 C10 C45 C5 -170.3(3) . . . . ?
C36 C10 C45 C34 5.6(4) . . . . ?
C36 C10 C59 C30 -10.6(3) . . . . ?
C36 C10 C59 C50 -132.8(3) . . . . ?
C36 C10 C59 C72 100.8(3) . . . . ?
C36 C14 C30 C16 165.9(3) . . . . ?
C36 C14 C30 C59 -11.7(4) . . . . ?
C36 C14 C53 C44 -166.0(3) . . . . ?
C38 C13 C26 C20 -166.9(3) . . . . ?
C38 C13 C26 C23 5.4(4) . . . . ?
C38 C25 C40 C2 -1.8(4) . . . . ?
C38 C25 C40 C48 -177.7(3) . . . . ?
C39 C4 C16 C30 -167.8(3) . . . . ?
C39 C4 C44 C53 166.1(3) . . . . ?
C40 C2 C41 C8 -8.1(5) . . . . ?
C40 C25 C38 C9 -19.0(4) . . . . ?
C40 C25 C38 C13 161.1(3) . . . . ?
C41 C2 C40 C25 -162.7(3) . . . . ?
C41 C2 C40 C48 13.3(4) . . . . ?
C41 C8 C22 N1 -162.4(3) . . . . ?
C41 C8 C22 C48 16.9(4) . . . . ?
C41 C8 C34 C45 -177.2(3) . . . . ?
C41 C8 C34 C52 -5.8(4) . . . . ?
C42 C42 C51 C17 -165.05(18) 2_655 . . . ?
C43 C6 C46 C15 8.2(4) . . . . ?
C43 C6 C46 C33 -161.3(3) . . . . ?
C43 C19 C21 C3 175.3(2) . . . 2_655 ?
C44 C4 C16 C30 4.9(5) . . . . ?
C44 C4 C39 C18 -22.3(5) . . . . ?
C44 C4 C39 C55 167.8(3) . . . . ?
C45 C10 C36 C14 -171.0(3) . . . . ?
C45 C10 C36 C57 3.1(4) . . . . ?
C45 C10 C59 C30 164.3(3) . . . . ?
C45 C10 C59 C50 42.2(4) . . . . ?
C45 C10 C59 C72 -84.3(4) . . . . ?
C45 C34 C52 C57 4.8(5) . . . . ?
C46 C6 C43 C19 160.3(3) . . . . ?
C46 C6 C43 C35 -14.3(4) . . . . ?
C46 C15 C28 C35 -10.8(4) . . . . ?
C46 C33 C62 C68 54.3(4) . . . . ?
C46 C33 C63 C73 -49.7(4) . . . . ?
C47 C12 C13 C26 105.4(3) . . . . ?
C47 C12 C13 C38 -83.0(4) . . . . ?
C47 C12 C27 C20 -108.9(3) . . . . ?
C47 C12 C27 C32 75.0(4) . . . . ?
C47 C12 C58 C64 179.0(3) . . . . ?
C47 C37 C60 C79 175.2(4) . . . . ?
C49 C1 C7 C18 -5.2(5) . . . . ?
C49 C1 C7 C33 176.8(3) . . . . ?
C49 C1 C15 C28 2.8(6) . . . . ?
C49 C1 C15 C46 176.2(3) . . . . ?
C50 C59 C72 C65 59.5(4) . . . . ?
C50 C70 C75 C81 169.6(7) . . . . ?
C50 C70 C75 C81A 99.3(14) . . . . ?
C51 C17 C31 N3 49.0(3) . . . . ?
C52 C34 C45 C5 166.6(3) . . . . ?
C52 C34 C45 C10 -9.5(4) . . . . ?
C53 C14 C30 C16 -7.9(5) . . . . ?
C53 C14 C30 C59 174.5(3) . . . . ?
C53 C14 C36 C10 177.2(3) . . . . ?
C53 C14 C36 C57 3.7(6) . . . . ?
C54 N2 C2 C40 149.0(3) . . . . ?
C54 N2 C2 C41 -28.5(4) . . . . ?
C54 N2 C9 O3 5.2(4) . . . . ?
C54 N2 C9 C38 -170.2(3) . . . . ?
C54 C69 C76 C77 -91.6(5) . . . . ?
C56 N1 C5 O1 10.1(4) . . . . ?
C56 N1 C5 C45 -165.4(3) . . . . ?
C56 N1 C22 C8 146.1(3) . . . . ?
C56 N1 C22 C48 -33.2(4) . . . . ?
C56 C66 C67 C71 -98.2(4) . . . . ?
C58 C12 C13 C26 -128.3(3) . . . . ?
C58 C12 C13 C38 43.3(4) . . . . ?
C58 C12 C27 C20 131.3(3) . . . . ?
C58 C12 C27 C32 -44.7(4) . . . . ?
C58 C12 C47 C37 173.4(3) . . . . ?
C58 C64 C80B C86B 167.9(10) . . . . ?
C58 C64 C80A C86A -103.0(17) . . . . ?
C59 C10 C36 C14 4.8(3) . . . . ?
C59 C10 C36 C57 178.9(3) . . . . ?
C59 C10 C45 C5 15.1(5) . . . . ?
C59 C10 C45 C34 -169.0(3) . . . . ?
C59 C50 C70 C75 174.7(4) . . . . ?
C60 C37 C47 C12 179.7(3) . . . . ?
C61 C11 C32 C27 7.7(4) . . . . ?
C62 C33 C46 C6 43.4(4) . . . . ?
C62 C33 C46 C15 -126.9(3) . . . . ?
C62 C33 C63 C73 -176.7(4) . . . . ?
C62 C68 C78 C83 -176.5(6) . . . . ?
C62 C68 C78 C83A 62(4) . . . . ?
C63 C33 C46 C6 -83.5(4) . . . . ?
C63 C33 C46 C15 106.2(3) . . . . ?
C63 C33 C62 C68 -177.1(3) . . . . ?
C63 C73 C82 C84 171.9(7) . . . . ?
C66 C67 C71 C77 163.1(3) . . . . ?
C67 C71 C77 C76 -172.3(4) . . . . ?
C69 C76 C77 C71 158.5(4) . . . . ?
C70 C50 C59 C10 45.0(4) . . . . ?
C70 C50 C59 C30 -69.0(4) . . . . ?
C70 C50 C59 C72 168.1(3) . . . . ?
C72 C65 C74 C85 27.5(16) . . . . ?
C72 C65 C74 C85A -179.6(10) . . . . ?
C74 C65 C72 C59 -177.6(4) . . . . ?

loop_
_smtbx_masks_void_nr
_smtbx_masks_void_average_x
_smtbx_masks_void_average_y
_smtbx_masks_void_average_z
_smtbx_masks_void_volume
_smtbx_masks_void_count_electrons
_smtbx_masks_void_content
1 -0.005 -0.244 -0.639 5330.6 1833.2 '32 CH2Cl2,24 CH3CN'
